data_4023131
loop_
_publ_author_name
'Birdella D. Kenney'
'Michael Breslav'
'Rosie Chang'
'Roland Glaser'
'Bruce D. Harris'
'Cynthia A. Maryanoff'
'John Mills'
'Armin Roessler'
'Brigitte Segmuller'
'Frank J. Villani, Jr.'

_publ_section_title
;
 Methodology for the Preparation of 2-Argininylbenzothiazole
;
_journal_name_full 'Journal of Organic Chemistry'
_journal_page_first 9798
_journal_page_last 9801
_journal_paper_doi 10.1021/jo7019543
_journal_volume 72
_journal_year 2007
_chemical_formula_sum 'C21 H13 N3 S3'
_chemical_formula_weight 403.52
_chemical_name_systematic
; 
 ? 
;
_space_group_IT_number 4
_symmetry_cell_setting monoclinic
_symmetry_space_group_name_Hall 'P 2yb'
_symmetry_space_group_name_H-M 'P 1 21 1'
_atom_sites_solution_hydrogens geom
_atom_sites_solution_primary direct
_atom_sites_solution_secondary difmap
_audit_creation_method SHELXL-97
_cell_angle_alpha 90.00
_cell_angle_beta 107.481(3)
_cell_angle_gamma 90.00
_cell_formula_units_Z 4
_cell_length_a 14.559(3)
_cell_length_b 8.4147(15)
_cell_length_c 15.738(3)
_cell_measurement_reflns_used 8237
_cell_measurement_temperature 193(2)
_cell_measurement_theta_max 29.913
_cell_measurement_theta_min 3.892
_cell_volume 1839.0(6)
_computing_cell_refinement 'Bruker SAINT'
_computing_data_collection 'Bruker SMART'
_computing_data_reduction 'Bruker SAINT'
_computing_molecular_graphics 'Bruker SHELXTL'
_computing_publication_material 'Bruker SHELXTL'
_computing_structure_refinement 'Bruker SHELXTL'
_computing_structure_solution 'Bruker SHELXTL'
_diffrn_ambient_temperature 193(2)
_diffrn_measured_fraction_theta_full 0.983
_diffrn_measured_fraction_theta_max 0.983
_diffrn_measurement_device_type 'Bruker SMART APEX CCD area detector'
_diffrn_measurement_method 'phi and omega scans'
_diffrn_radiation_monochromator graphite
_diffrn_radiation_source 'fine-focus sealed tube'
_diffrn_radiation_type MoK\a
_diffrn_radiation_wavelength 0.71073
_diffrn_reflns_av_R_equivalents 0.0345
_diffrn_reflns_av_sigmaI/netI 0.0405
_diffrn_reflns_limit_h_max 20
_diffrn_reflns_limit_h_min -20
_diffrn_reflns_limit_k_max 11
_diffrn_reflns_limit_k_min -11
_diffrn_reflns_limit_l_max 22
_diffrn_reflns_limit_l_min -22
_diffrn_reflns_number 18957
_diffrn_reflns_theta_full 30.07
_diffrn_reflns_theta_max 30.07
_diffrn_reflns_theta_min 3.89
_diffrn_standards_decay_% 0.00
_exptl_absorpt_coefficient_mu 0.414
_exptl_absorpt_correction_T_max 1.000
_exptl_absorpt_correction_T_min 0.926
_exptl_absorpt_correction_type empirical
_exptl_crystal_colour tan
_exptl_crystal_density_diffrn 1.457
_exptl_crystal_density_meas 0
_exptl_crystal_density_method 'not measured'
_exptl_crystal_description gem
_exptl_crystal_F_000 832
_exptl_crystal_size_max 0.38
_exptl_crystal_size_mid 0.34
_exptl_crystal_size_min 0.28
_refine_diff_density_max 0.406
_refine_diff_density_min -0.665
_refine_diff_density_rms 0.061
_refine_ls_abs_structure_details 'Flack H D (1983), Acta Cryst. A39, 876-881'
_refine_ls_abs_structure_Flack 0(2)
_refine_ls_extinction_method none
_refine_ls_goodness_of_fit_ref 1.045
_refine_ls_hydrogen_treatment mixed
_refine_ls_matrix_type full
_refine_ls_number_parameters 496
_refine_ls_number_reflns 10105
_refine_ls_number_restraints 1
_refine_ls_restrained_S_all 1.045
_refine_ls_R_factor_all 0.0621
_refine_ls_R_factor_gt 0.0519
_refine_ls_shift/su_max 0.001
_refine_ls_shift/su_mean 0.000
_refine_ls_structure_factor_coef Fsqd
_refine_ls_weighting_details 'calc w=1/[\s^2^(Fo^2^)+(0.0428P)^2^+1.4737P] where P=(Fo^2^+2Fc^2^)/3'
_refine_ls_weighting_scheme calc
_refine_ls_wR_factor_gt 0.1219
_refine_ls_wR_factor_ref 0.1268
_reflns_number_gt 8467
_reflns_number_total 10105
_reflns_threshold_expression >2sigma(I)
_cod_data_source_file jo7019543-File003.cif
_cod_data_source_block cgw2
_cod_depositor_comments
;
The following automatic conversions were performed:
'_symmetry_cell_setting' value 'Monoclinic' changed to 'monoclinic'
according to '/home/saulius/struct/CIF-dictionaries/cif_core.dic'
dictionary named 'cif_core.dic' version 2.4.1 from 2010-06-29.

Automatic conversion script
Id: cif_fix_enum 1527 2010-12-29 10:47:43Z saulius 
;
_cod_original_sg_symbol_H-M 'P 21'
_cod_database_code 4023131

loop_
_symmetry_equiv_pos_as_xyz
'x, y, z'
'-x, y+1/2, -z'

loop_
_atom_site_label
_atom_site_type_symbol
_atom_site_fract_x
_atom_site_fract_y
_atom_site_fract_z
_atom_site_U_iso_or_equiv
_atom_site_adp_type
_atom_site_occupancy
_atom_site_symmetry_multiplicity
_atom_site_calc_flag
_atom_site_refinement_flags
S1 S 0.57060(7) 0.16269(11) 0.37673(5) 0.03109(18) Uani 1 1 d .
S2 S 0.34042(7) 0.16374(14) 0.27594(6) 0.0377(2) Uani 1 1 d .
S3 S 0.64414(7) 0.06864(13) 0.16717(6) 0.0352(2) Uani 1 1 d .
N1 N 0.5889(3) 0.3432(4) 0.2476(2) 0.0276(7) Uani 1 1 d .
H1N H 0.581(3) 0.374(5) 0.219(2) 0.012(10) Uiso 1 1 d .
N2 N 0.3853(2) 0.3605(4) 0.16773(18) 0.0266(6) Uani 1 1 d .
N3 N 0.4869(2) -0.0497(4) 0.18682(19) 0.0305(7) Uani 1 1 d .
C1 C 0.5269(3) 0.2127(5) 0.2570(2) 0.0275(7) Uani 1 1 d .
C2 C 0.6126(3) 0.3580(5) 0.4007(2) 0.0282(7) Uani 1 1 d .
C3 C 0.6195(3) 0.4363(5) 0.3237(2) 0.0293(8) Uani 1 1 d .
C4 C 0.6556(3) 0.5869(6) 0.3288(2) 0.0360(9) Uani 1 1 d .
H4 H 0.6599 0.6390 0.2766 0.043 Uiso 1 1 calc R
C5 C 0.6866(3) 0.6654(6) 0.4125(2) 0.0441(10) Uani 1 1 d .
H5 H 0.7107 0.7710 0.4169 0.053 Uiso 1 1 calc R
C6 C 0.6810(3) 0.5837(7) 0.4887(2) 0.0450(11) Uani 1 1 d .
H6 H 0.7030 0.6343 0.5451 0.054 Uiso 1 1 calc R
C7 C 0.6450(3) 0.4349(6) 0.4836(2) 0.0340(9) Uani 1 1 d .
H7 H 0.6415 0.3824 0.5360 0.041 Uiso 1 1 calc R
C8 C 0.4207(3) 0.2553(5) 0.2289(2) 0.0281(7) Uani 1 1 d .
C9 C 0.2511(3) 0.2725(6) 0.2074(3) 0.0362(8) Uani 1 1 d .
C10 C 0.2860(3) 0.3737(5) 0.1529(2) 0.0344(8) Uani 1 1 d .
C11 C 0.2265(3) 0.4761(7) 0.0929(3) 0.0423(10) Uani 1 1 d .
H11 H 0.2515 0.5417 0.0559 0.051 Uiso 1 1 calc R
C12 C 0.1289(3) 0.4823(7) 0.0868(3) 0.0485(12) Uani 1 1 d .
H12 H 0.0874 0.5548 0.0470 0.058 Uiso 1 1 calc R
C13 C 0.0930(3) 0.3829(7) 0.1388(3) 0.0528(12) Uani 1 1 d .
H13 H 0.0260 0.3864 0.1323 0.063 Uiso 1 1 calc R
C14 C 0.1489(3) 0.2802(7) 0.1989(3) 0.0513(12) Uani 1 1 d .
H14 H 0.1220 0.2150 0.2346 0.062 Uiso 1 1 calc R
C15 C 0.5438(3) 0.0696(5) 0.2041(2) 0.0273(7) Uani 1 1 d .
C16 C 0.6068(3) -0.1196(5) 0.1235(2) 0.0338(8) Uani 1 1 d .
C17 C 0.5247(3) -0.1636(5) 0.1406(2) 0.0311(8) Uani 1 1 d .
C18 C 0.4791(3) -0.3100(5) 0.1087(2) 0.0367(9) Uani 1 1 d .
H18 H 0.4200 -0.3406 0.1178 0.044 Uiso 1 1 calc R
C19 C 0.5265(3) -0.4062(5) 0.0631(2) 0.0418(10) Uani 1 1 d .
H19 H 0.5002 -0.5081 0.0439 0.050 Uiso 1 1 calc R
C20 C 0.6067(4) -0.3632(6) 0.0448(2) 0.0476(11) Uani 1 1 d .
H20 H 0.6325 -0.4319 0.0098 0.057 Uiso 1 1 calc R
C21 C 0.6545(3) -0.2193(6) 0.0756(3) 0.0451(11) Uani 1 1 d .
H21 H 0.7134 -0.1905 0.0656 0.054 Uiso 1 1 calc R
S31 S 0.07073(9) 0.33715(15) 0.87713(8) 0.0551(3) Uani 1 1 d .
S32 S -0.15948(9) 0.33607(14) 0.77603(7) 0.0428(3) Uani 1 1 d .
S33 S 0.14369(9) 0.43157(18) 0.66723(11) 0.0656(4) Uani 1 1 d .
N31 N 0.0872(3) 0.1540(6) 0.7468(2) 0.0525(10) Uani 1 1 d .
H31N H 0.052(2) 0.097(3) 0.6879(18) 0.012(6) Uiso 1 1 d .
N32 N -0.1143(3) 0.1429(5) 0.6674(2) 0.0463(9) Uani 1 1 d .
N33 N -0.0117(2) 0.5544(5) 0.6875(2) 0.0446(9) Uani 1 1 d .
C31 C 0.0273(3) 0.2876(6) 0.7573(3) 0.0459(11) Uani 1 1 d .
C32 C 0.1173(3) 0.1392(6) 0.9026(3) 0.0445(10) Uani 1 1 d .
C33 C 0.1194(3) 0.0638(6) 0.8261(3) 0.0423(10) Uani 1 1 d .
C34 C 0.1588(3) -0.0920(6) 0.8322(3) 0.0497(12) Uani 1 1 d .
H34 H 0.1650 -0.1456 0.7811 0.060 Uiso 1 1 calc R
C35 C 0.1869(3) -0.1604(7) 0.9131(4) 0.0540(12) Uani 1 1 d .
H35 H 0.2126 -0.2649 0.9177 0.065 Uiso 1 1 calc R
C36 C 0.1807(4) -0.0891(7) 0.9890(4) 0.0541(12) Uani 1 1 d .
H36 H 0.1998 -0.1442 1.0443 0.065 Uiso 1 1 calc R
C37 C 0.1443(4) 0.0724(7) 0.9839(3) 0.0530(12) Uani 1 1 d .
H37 H 0.1398 0.1277 1.0352 0.064 Uiso 1 1 calc R
C38 C -0.0795(3) 0.2443(6) 0.7289(2) 0.0391(9) Uani 1 1 d .
C39 C -0.2540(3) 0.2224(5) 0.7052(2) 0.0351(8) Uani 1 1 d .
C40 C -0.2134(3) 0.1263(5) 0.6531(2) 0.0333(8) Uani 1 1 d .
C41 C -0.2754(3) 0.0222(6) 0.5915(2) 0.0412(10) Uani 1 1 d .
H41 H -0.2514 -0.0456 0.5548 0.049 Uiso 1 1 calc R
C42 C -0.3703(3) 0.0214(6) 0.5863(3) 0.0434(10) Uani 1 1 d .
H42 H -0.4127 -0.0482 0.5452 0.052 Uiso 1 1 calc R
C43 C -0.4073(3) 0.1203(6) 0.6396(3) 0.0436(10) Uani 1 1 d .
H43 H -0.4740 0.1174 0.6341 0.052 Uiso 1 1 calc R
C44 C -0.3466(3) 0.2228(6) 0.7006(3) 0.0368(9) Uani 1 1 d .
H44 H -0.3705 0.2905 0.7374 0.044 Uiso 1 1 calc R
C45 C 0.0423(3) 0.4264(6) 0.7051(3) 0.0428(10) Uani 1 1 d .
C46 C 0.1114(3) 0.6180(7) 0.6228(3) 0.0543(13) Uani 1 1 d .
C47 C 0.0229(3) 0.6628(6) 0.6402(3) 0.0421(10) Uani 1 1 d .
C48 C -0.0155(3) 0.8100(7) 0.6121(3) 0.0496(12) Uani 1 1 d .
H48 H -0.0720 0.8434 0.6255 0.060 Uiso 1 1 calc R
C49 C 0.0253(3) 0.9078(7) 0.5660(3) 0.0556(13) Uani 1 1 d .
H49 H -0.0038 1.0065 0.5439 0.067 Uiso 1 1 calc R
C50 C 0.1143(4) 0.8594(8) 0.5510(4) 0.0734(18) Uani 1 1 d .
H50 H 0.1467 0.9296 0.5224 0.088 Uiso 1 1 calc R
C51 C 0.1511(4) 0.7147(8) 0.5775(4) 0.0739(19) Uani 1 1 d .
H51 H 0.2071 0.6810 0.5634 0.089 Uiso 1 1 calc R

loop_
_atom_site_aniso_label
_atom_site_aniso_U_11
_atom_site_aniso_U_22
_atom_site_aniso_U_33
_atom_site_aniso_U_23
_atom_site_aniso_U_13
_atom_site_aniso_U_12
S1 0.0371(4) 0.0299(4) 0.0242(3) -0.0005(3) 0.0060(3) -0.0081(4)
S2 0.0386(5) 0.0377(5) 0.0444(4) 0.0055(5) 0.0241(4) -0.0001(5)
S3 0.0277(4) 0.0400(5) 0.0394(4) -0.0018(4) 0.0122(4) 0.0005(4)
N1 0.0361(17) 0.0240(15) 0.0222(13) 0.0027(12) 0.0079(12) -0.0021(14)
N2 0.0230(13) 0.0244(15) 0.0305(12) 0.0003(12) 0.0050(11) 0.0023(12)
N3 0.0353(16) 0.0275(15) 0.0323(13) -0.0081(13) 0.0157(12) 0.0007(14)
C1 0.0317(17) 0.0273(17) 0.0231(12) -0.0034(12) 0.0075(12) -0.0042(15)
C2 0.0278(17) 0.0314(19) 0.0230(13) -0.0040(13) 0.0042(12) -0.0077(15)
C3 0.0258(17) 0.035(2) 0.0244(14) -0.0023(15) 0.0037(13) 0.0017(17)
C4 0.037(2) 0.041(2) 0.0272(14) -0.0064(15) 0.0065(13) 0.0005(18)
C5 0.059(3) 0.035(2) 0.0413(17) -0.0147(19) 0.0194(18) -0.017(2)
C6 0.055(3) 0.053(3) 0.0239(14) -0.0102(17) 0.0072(15) -0.004(2)
C7 0.0368(19) 0.039(2) 0.0217(13) -0.0047(14) 0.0027(13) -0.0134(18)
C8 0.0293(17) 0.0281(17) 0.0281(14) -0.0062(14) 0.0103(13) -0.0020(15)
C9 0.0334(19) 0.037(2) 0.0422(18) -0.0107(17) 0.0177(15) -0.0047(17)
C10 0.036(2) 0.032(2) 0.0348(16) -0.0097(16) 0.0100(15) -0.0064(18)
C11 0.033(2) 0.047(3) 0.0440(19) -0.0033(19) 0.0064(16) 0.003(2)
C12 0.034(2) 0.044(3) 0.058(2) -0.006(2) -0.0015(18) 0.019(2)
C13 0.034(2) 0.048(3) 0.078(3) -0.005(2) 0.020(2) 0.014(2)
C14 0.045(3) 0.052(3) 0.068(3) -0.013(3) 0.033(2) -0.008(2)
C15 0.0277(16) 0.0311(18) 0.0221(12) -0.0010(14) 0.0058(12) -0.0004(16)
C16 0.043(2) 0.0306(19) 0.0288(14) -0.0004(14) 0.0129(14) 0.0111(17)
C17 0.038(2) 0.0304(18) 0.0254(13) 0.0011(14) 0.0107(14) 0.0156(16)
C18 0.042(2) 0.0259(19) 0.0416(17) -0.0123(15) 0.0115(16) -0.0016(16)
C19 0.066(3) 0.029(2) 0.0252(14) -0.0079(14) 0.0051(16) 0.013(2)
C20 0.069(3) 0.047(3) 0.0333(16) -0.0030(17) 0.0237(18) 0.020(2)
C21 0.053(3) 0.041(2) 0.049(2) 0.0085(19) 0.028(2) 0.024(2)
S31 0.0561(7) 0.0437(7) 0.0506(6) -0.0218(5) -0.0064(5) 0.0109(6)
S32 0.0515(6) 0.0377(6) 0.0379(4) -0.0110(4) 0.0114(4) -0.0015(5)
S33 0.0338(6) 0.0552(8) 0.1053(10) -0.0298(7) 0.0172(6) 0.0088(6)
N31 0.046(2) 0.052(3) 0.0508(18) -0.0169(19) 0.0013(16) 0.018(2)
N32 0.054(2) 0.041(2) 0.0425(16) -0.0081(17) 0.0115(15) 0.012(2)
N33 0.0348(18) 0.042(2) 0.0542(18) -0.0156(18) 0.0094(15) 0.0077(18)
C31 0.041(2) 0.042(2) 0.047(2) -0.0191(19) 0.0013(18) 0.008(2)
C32 0.035(2) 0.035(2) 0.060(2) -0.017(2) 0.0090(18) -0.0052(18)
C33 0.034(2) 0.034(2) 0.056(2) -0.011(2) 0.0080(17) 0.004(2)
C34 0.048(3) 0.031(2) 0.072(3) -0.016(2) 0.021(2) 0.011(2)
C35 0.046(3) 0.039(3) 0.077(3) -0.008(2) 0.019(2) 0.002(2)
C36 0.057(3) 0.034(2) 0.077(3) 0.006(2) 0.029(2) 0.011(2)
C37 0.054(3) 0.044(3) 0.064(3) -0.014(2) 0.023(2) -0.012(2)
C38 0.045(2) 0.032(2) 0.0358(17) -0.0068(16) 0.0066(16) 0.0104(19)
C39 0.047(2) 0.0263(18) 0.0294(15) 0.0016(14) 0.0072(14) -0.0047(17)
C40 0.0376(19) 0.0267(19) 0.0330(15) -0.0014(14) 0.0064(14) -0.0002(17)
C41 0.055(3) 0.028(2) 0.0358(17) -0.0040(16) 0.0072(18) 0.003(2)
C42 0.052(3) 0.036(2) 0.0380(18) 0.0062(18) 0.0088(18) 0.002(2)
C43 0.042(2) 0.045(3) 0.0423(18) 0.0197(18) 0.0104(17) 0.005(2)
C44 0.042(2) 0.033(2) 0.0383(17) 0.0053(16) 0.0159(16) -0.0046(18)
C45 0.0291(19) 0.038(2) 0.057(2) -0.020(2) 0.0057(17) -0.0001(18)
C46 0.0212(17) 0.060(3) 0.082(3) -0.035(2) 0.0147(19) -0.0018(19)
C47 0.0294(18) 0.045(2) 0.0481(19) -0.015(2) 0.0057(16) 0.0133(19)
C48 0.040(2) 0.058(3) 0.050(2) -0.019(2) 0.0119(19) 0.004(2)
C49 0.044(2) 0.058(3) 0.066(3) -0.021(2) 0.019(2) 0.000(2)
C50 0.062(3) 0.065(4) 0.107(4) -0.036(3) 0.047(3) -0.029(3)
C51 0.040(3) 0.070(4) 0.122(5) -0.036(4) 0.039(3) -0.005(3)

loop_
_atom_type_symbol
_atom_type_description
_atom_type_scat_dispersion_real
_atom_type_scat_dispersion_imag
_atom_type_scat_source
C C 0.0033 0.0016 'International Tables Vol C Tables 4.2.6.8 and 6.1.1.4'
H H 0.0000 0.0000 'International Tables Vol C Tables 4.2.6.8 and 6.1.1.4'
N N 0.0061 0.0033 'International Tables Vol C Tables 4.2.6.8 and 6.1.1.4'
S S 0.1246 0.1234 'International Tables Vol C Tables 4.2.6.8 and 6.1.1.4'

loop_
_geom_angle_atom_site_label_1
_geom_angle_atom_site_label_2
_geom_angle_atom_site_label_3
_geom_angle
C2 S1 C1 89.81(16)
C9 S2 C8 88.54(19)
C15 S3 C16 86.7(2)
C3 N1 C1 112.7(3)
C3 N1 H1N 115(5)
C1 N1 H1N 119(4)
C8 N2 C10 109.8(3)
C15 N3 C17 108.4(3)
N1 C1 C8 113.6(3)
N1 C1 C15 109.4(3)
C8 C1 C15 110.2(3)
N1 C1 S1 104.0(2)
C8 C1 S1 111.1(2)
C15 C1 S1 108.3(3)
C7 C2 C3 119.5(4)
C7 C2 S1 129.0(3)
C3 C2 S1 111.3(3)
C4 C3 N1 126.4(3)
C4 C3 C2 120.6(3)
N1 C3 C2 113.0(4)
C3 C4 C5 119.8(4)
C3 C4 H4 120.1
C5 C4 H4 120.1
C6 C5 C4 118.6(5)
C6 C5 H5 120.7
C4 C5 H5 120.7
C7 C6 C5 121.6(4)
C7 C6 H6 119.2
C5 C6 H6 119.2
C6 C7 C2 119.9(4)
C6 C7 H7 120.1
C2 C7 H7 120.1
N2 C8 C1 121.5(3)
N2 C8 S2 116.8(3)
C1 C8 S2 121.7(3)
C10 C9 C14 117.6(4)
C10 C9 S2 111.6(3)
C14 C9 S2 130.8(4)
C11 C10 N2 124.8(4)
C11 C10 C9 122.0(4)
N2 C10 C9 113.2(4)
C10 C11 C12 119.2(4)
C10 C11 H11 120.4
C12 C11 H11 120.4
C13 C12 C11 119.8(4)
C13 C12 H12 120.1
C11 C12 H12 120.1
C14 C13 C12 123.0(4)
C14 C13 H13 118.5
C12 C13 H13 118.5
C13 C14 C9 118.4(5)
C13 C14 H14 120.8
C9 C14 H14 120.8
N3 C15 C1 122.4(3)
N3 C15 S3 118.9(3)
C1 C15 S3 118.7(3)
C17 C16 C21 122.5(4)
C17 C16 S3 111.1(3)
C21 C16 S3 126.4(4)
C16 C17 N3 114.9(4)
C16 C17 C18 121.1(3)
N3 C17 C18 124.0(4)
C19 C18 C17 115.8(4)
C19 C18 H18 122.1
C17 C18 H18 122.1
C20 C19 C18 123.6(4)
C20 C19 H19 118.2
C18 C19 H19 118.2
C19 C20 C21 122.2(4)
C19 C20 H20 118.9
C21 C20 H20 118.9
C20 C21 C16 114.7(4)
C20 C21 H21 122.7
C16 C21 H21 122.7
C32 S31 C31 90.5(2)
C38 S32 C39 89.1(2)
C46 S33 C45 90.3(2)
C33 N31 C31 111.3(3)
C33 N31 H31N 118.9(16)
C31 N31 H31N 107.7(16)
C38 N32 C40 110.2(4)
C45 N33 C47 111.5(4)
N31 C31 C45 110.5(4)
N31 C31 C38 111.9(4)
C45 C31 C38 109.4(4)
N31 C31 S31 104.8(3)
C45 C31 S31 109.0(3)
C38 C31 S31 111.0(3)
C37 C32 C33 124.5(5)
C37 C32 S31 125.6(4)
C33 C32 S31 109.9(4)
C32 C33 N31 115.9(4)
C32 C33 C34 118.9(5)
N31 C33 C34 125.0(4)
C35 C34 C33 117.4(4)
C35 C34 H34 121.3
C33 C34 H34 121.3
C34 C35 C36 124.1(5)
C34 C35 H35 118.0
C36 C35 H35 118.0
C35 C36 C37 118.8(5)
C35 C36 H36 120.6
C37 C36 H36 120.6
C32 C37 C36 116.2(5)
C32 C37 H37 121.9
C36 C37 H37 121.9
N32 C38 C31 121.3(4)
N32 C38 S32 117.2(4)
C31 C38 S32 121.5(3)
C44 C39 C40 124.6(4)
C44 C39 S32 128.2(3)
C40 C39 S32 107.2(3)
N32 C40 C39 116.3(3)
N32 C40 C41 126.1(4)
C39 C40 C41 117.6(4)
C42 C41 C40 118.3(4)
C42 C41 H41 120.9
C40 C41 H41 120.9
C41 C42 C43 121.9(4)
C41 C42 H42 119.1
C43 C42 H42 119.1
C44 C43 C42 120.3(4)
C44 C43 H43 119.9
C42 C43 H43 119.9
C39 C44 C43 117.3(4)
C39 C44 H44 121.3
C43 C44 H44 121.3
N33 C45 C31 125.8(4)
N33 C45 S33 114.9(4)
C31 C45 S33 119.2(3)
C51 C46 C47 120.0(5)
C51 C46 S33 131.9(4)
C47 C46 S33 108.1(4)
N33 C47 C48 126.5(4)
N33 C47 C46 115.2(4)
C48 C47 C46 118.2(5)
C49 C48 C47 121.3(4)
C49 C48 H48 119.3
C47 C48 H48 119.3
C48 C49 C50 118.6(6)
C48 C49 H49 120.7
C50 C49 H49 120.7
C51 C50 C49 119.9(6)
C51 C50 H50 120.1
C49 C50 H50 120.1
C46 C51 C50 121.7(5)
C46 C51 H51 119.2
C50 C51 H51 119.2

loop_
_geom_bond_atom_site_label_1
_geom_bond_atom_site_label_2
_geom_bond_distance
S1 C2 1.755(4)
S1 C1 1.847(3)
S2 C9 1.688(5)
S2 C8 1.740(4)
S3 C15 1.727(4)
S3 C16 1.747(4)
N1 C3 1.388(5)
N1 C1 1.457(5)
N1 H1N 0.51(3)
N2 C8 1.295(5)
N2 C10 1.397(5)
N3 C15 1.278(5)
N3 C17 1.412(4)
C1 C8 1.518(5)
C1 C15 1.525(5)
C2 C7 1.405(5)
C2 C3 1.408(5)
C3 C4 1.365(7)
C4 C5 1.421(5)
C4 H4 0.9500
C5 C6 1.406(6)
C5 H5 0.9500
C6 C7 1.350(7)
C6 H6 0.9500
C7 H7 0.9500
C9 C10 1.407(6)
C9 C14 1.455(6)
C10 C11 1.376(6)
C11 C12 1.396(6)
C11 H11 0.9500
C12 C13 1.379(8)
C12 H12 0.9500
C13 C14 1.357(8)
C13 H13 0.9500
C14 H14 0.9500
C16 C17 1.353(6)
C16 C21 1.438(5)
C17 C18 1.418(6)
C18 C19 1.395(5)
C18 H18 0.9500
C19 C20 1.334(7)
C19 H19 0.9500
C20 C21 1.407(8)
C20 H20 0.9500
C21 H21 0.9500
S31 C32 1.797(5)
S31 C31 1.847(4)
S32 C38 1.737(4)
S32 C39 1.769(4)
S33 C46 1.725(6)
S33 C45 1.751(5)
N31 C33 1.414(6)
N31 C31 1.463(6)
N31 H31N 1.04(3)
N32 C38 1.275(5)
N32 C40 1.398(5)
N33 C45 1.313(6)
N33 C47 1.366(6)
C31 C45 1.482(7)
C31 C38 1.528(6)
C32 C37 1.344(7)
C32 C33 1.370(6)
C33 C34 1.423(7)
C34 C35 1.345(7)
C34 H34 0.9500
C35 C36 1.364(7)
C35 H35 0.9500
C36 C37 1.452(8)
C36 H36 0.9500
C37 H37 0.9500
C39 C44 1.328(6)
C39 C40 1.403(6)
C40 C41 1.413(6)
C41 C42 1.359(6)
C41 H41 0.9500
C42 C43 1.398(7)
C42 H42 0.9500
C43 C44 1.392(7)
C43 H43 0.9500
C44 H44 0.9500
C46 C51 1.323(8)
C46 C47 1.445(5)
C47 C48 1.377(8)
C48 C49 1.347(8)
C48 H48 0.9500
C49 C50 1.443(7)
C49 H49 0.9500
C50 C51 1.346(10)
C50 H50 0.9500
C51 H51 0.9500

loop_
_geom_torsion_atom_site_label_1
_geom_torsion_atom_site_label_2
_geom_torsion_atom_site_label_3
_geom_torsion_atom_site_label_4
_geom_torsion
C3 N1 C1 C8 89.9(4)
C3 N1 C1 C15 -146.5(3)
C3 N1 C1 S1 -31.0(4)
C2 S1 C1 N1 26.3(3)
C2 S1 C1 C8 -96.2(3)
C2 S1 C1 C15 142.6(3)
C1 S1 C2 C7 168.2(4)
C1 S1 C2 C3 -17.0(3)
C1 N1 C3 C4 -161.4(4)
C1 N1 C3 C2 20.2(5)
C7 C2 C3 C4 -1.3(6)
S1 C2 C3 C4 -176.5(3)
C7 C2 C3 N1 177.2(4)
S1 C2 C3 N1 1.9(4)
N1 C3 C4 C5 -178.1(4)
C2 C3 C4 C5 0.1(6)
C3 C4 C5 C6 1.2(6)
C4 C5 C6 C7 -1.5(7)
C5 C6 C7 C2 0.4(7)
C3 C2 C7 C6 1.0(6)
S1 C2 C7 C6 175.3(4)
C10 N2 C8 C1 178.3(3)
C10 N2 C8 S2 -0.9(4)
N1 C1 C8 N2 29.7(4)
C15 C1 C8 N2 -93.4(4)
S1 C1 C8 N2 146.5(3)
N1 C1 C8 S2 -151.1(3)
C15 C1 C8 S2 85.8(3)
S1 C1 C8 S2 -34.3(4)
C9 S2 C8 N2 0.9(3)
C9 S2 C8 C1 -178.3(3)
C8 S2 C9 C10 -0.6(3)
C8 S2 C9 C14 -178.3(4)
C8 N2 C10 C11 179.3(4)
C8 N2 C10 C9 0.4(4)
C14 C9 C10 C11 -0.6(6)
S2 C9 C10 C11 -178.7(3)
C14 C9 C10 N2 178.3(4)
S2 C9 C10 N2 0.2(4)
N2 C10 C11 C12 -177.5(4)
C9 C10 C11 C12 1.3(7)
C10 C11 C12 C13 -2.0(7)
C11 C12 C13 C14 2.1(8)
C12 C13 C14 C9 -1.3(8)
C10 C9 C14 C13 0.6(7)
S2 C9 C14 C13 178.2(4)
C17 N3 C15 C1 -177.5(3)
C17 N3 C15 S3 1.9(4)
N1 C1 C15 N3 -166.4(3)
C8 C1 C15 N3 -40.9(5)
S1 C1 C15 N3 80.9(4)
N1 C1 C15 S3 14.1(4)
C8 C1 C15 S3 139.6(3)
S1 C1 C15 S3 -98.6(3)
C16 S3 C15 N3 -1.1(3)
C16 S3 C15 C1 178.4(3)
C15 S3 C16 C17 -0.2(3)
C15 S3 C16 C21 179.9(4)
C21 C16 C17 N3 -178.8(3)
S3 C16 C17 N3 1.3(4)
C21 C16 C17 C18 -2.4(6)
S3 C16 C17 C18 177.8(3)
C15 N3 C17 C16 -2.1(4)
C15 N3 C17 C18 -178.4(3)
C16 C17 C18 C19 2.8(5)
N3 C17 C18 C19 178.9(3)
C17 C18 C19 C20 -3.8(6)
C18 C19 C20 C21 4.4(7)
C19 C20 C21 C16 -3.4(6)
C17 C16 C21 C20 2.5(6)
S3 C16 C21 C20 -177.6(3)
C33 N31 C31 C45 145.6(4)
C33 N31 C31 C38 -92.2(4)
C33 N31 C31 S31 28.3(5)
C32 S31 C31 N31 -23.4(4)
C32 S31 C31 C45 -141.8(3)
C32 S31 C31 C38 97.6(4)
C31 S31 C32 C37 -165.0(5)
C31 S31 C32 C33 13.7(4)
C37 C32 C33 N31 179.5(5)
S31 C32 C33 N31 0.8(5)
C37 C32 C33 C34 -4.6(7)
S31 C32 C33 C34 176.7(3)
C31 N31 C33 C32 -20.1(6)
C31 N31 C33 C34 164.3(4)
C32 C33 C34 C35 3.8(7)
N31 C33 C34 C35 179.3(5)
C33 C34 C35 C36 -0.7(8)
C34 C35 C36 C37 -1.9(8)
C33 C32 C37 C36 2.0(7)
S31 C32 C37 C36 -179.5(4)
C35 C36 C37 C32 1.2(7)
C40 N32 C38 C31 -179.1(4)
C40 N32 C38 S32 -1.4(5)
N31 C31 C38 N32 -31.1(6)
C45 C31 C38 N32 91.7(5)
S31 C31 C38 N32 -147.9(4)
N31 C31 C38 S32 151.3(3)
C45 C31 C38 S32 -85.8(4)
S31 C31 C38 S32 34.6(5)
C39 S32 C38 N32 0.8(4)
C39 S32 C38 C31 178.5(4)
C38 S32 C39 C44 179.4(4)
C38 S32 C39 C40 0.0(3)
C38 N32 C40 C39 1.4(5)
C38 N32 C40 C41 -178.5(4)
C44 C39 C40 N32 179.9(4)
S32 C39 C40 N32 -0.7(4)
C44 C39 C40 C41 -0.3(6)
S32 C39 C40 C41 179.1(3)
N32 C40 C41 C42 -180.0(4)
C39 C40 C41 C42 0.2(6)
C40 C41 C42 C43 0.1(7)
C41 C42 C43 C44 -0.3(7)
C40 C39 C44 C43 0.1(6)
S32 C39 C44 C43 -179.2(3)
C42 C43 C44 C39 0.2(6)
C47 N33 C45 C31 178.1(4)
C47 N33 C45 S33 1.9(5)
N31 C31 C45 N33 167.4(4)
C38 C31 C45 N33 43.7(5)
S31 C31 C45 N33 -77.9(5)
N31 C31 C45 S33 -16.5(5)
C38 C31 C45 S33 -140.2(3)
S31 C31 C45 S33 98.2(3)
C46 S33 C45 N33 -0.8(3)
C46 S33 C45 C31 -177.4(3)
C45 S33 C46 C51 -178.6(6)
C45 S33 C46 C47 -0.4(3)
C45 N33 C47 C48 -179.0(4)
C45 N33 C47 C46 -2.2(5)
C51 C46 C47 N33 -179.9(5)
S33 C46 C47 N33 1.6(5)
C51 C46 C47 C48 -2.9(7)
S33 C46 C47 C48 178.6(3)
N33 C47 C48 C49 179.7(4)
C46 C47 C48 C49 3.0(6)
C47 C48 C49 C50 -3.7(7)
C48 C49 C50 C51 4.5(8)
C47 C46 C51 C50 3.8(8)
S33 C46 C51 C50 -178.1(4)
C49 C50 C51 C46 -4.6(9)

loop_
_cod_related_entry_id
_cod_related_entry_database
_cod_related_entry_code
1 ChemSpider 30658626
